data_2232460
loop_
_publ_author_name
'Meng, Qingguo'
'Cross, Ann M.'
'May, P. Stanley'
'Sykes, Andrew G.'
'Berry, Mary T.'

_publ_section_title
;
 Di-\m-pivalato-\k^3^<i>O</i>,<i>O</i>':<i>O</i>';\k^3^<i>O</i>:<i>O</i>,<i>O</i>'-bis[(methanol-\k<i>O</i>)bis(2,2,6,6-tetramethylheptane-3,5-dionato)praseodymium(III)]
;
_journal_coeditor_code SU2313
_journal_issue 11
_journal_name_full 'Acta Crystallographica Section E'
_journal_page_first m1514
_journal_page_last m1515
_journal_paper_doi 10.1107/S1600536811040128
_journal_volume 67
_journal_year 2011
_chemical_formula_iupac '[Pr2 (C5 H9 O2)2 (C11 H19 O2)4 (C H4 O)2]'
_chemical_formula_moiety 'C56 H102 O14 Pr2'
_chemical_formula_sum 'C56 H102 O14 Pr2'
_chemical_formula_weight 1281.20
_chemical_name_common '[Pr(thd)2((CH3)3CCOO)(CH3OH)]2'
_chemical_name_systematic
;
Di-\m-pivalato-\k^3^<i>O</i>,<i>O</i>':<i>O</i>';\k^3^<i>O</i>:<i>O</i>,
<i>O</i>'-bis[(methanol-\k<i>O</i>)bis(2,2,6,6-tetramethylheptane-3,5-
dionato)praseodymium(III)]
;
_space_group_IT_number 14
_symmetry_cell_setting monoclinic
_symmetry_space_group_name_Hall '-P 2yn'
_symmetry_space_group_name_H-M 'P 1 21/n 1'
_atom_sites_solution_hydrogens geom
_atom_sites_solution_primary direct
_atom_sites_solution_secondary difmap
_audit_creation_method SHELXL-97
_cell_angle_alpha 90.00
_cell_angle_beta 94.3720(10)
_cell_angle_gamma 90.00
_cell_formula_units_Z 2
_cell_length_a 12.6248(14)
_cell_length_b 16.5113(18)
_cell_length_c 15.5218(17)
_cell_measurement_reflns_used 9813
_cell_measurement_temperature 125(2)
_cell_measurement_theta_max 25.05
_cell_measurement_theta_min 2.36
_cell_volume 3226.1(6)
_computing_cell_refinement 'SAINT (Bruker, 2007)'
_computing_data_collection 'APEX2 (Bruker, 2007)'
_computing_data_reduction 'SAINT (Bruker, 2007)'
_computing_molecular_graphics 'SHELXTL (Sheldrick, 2008)'
_computing_publication_material 'WinGX (Farrugia, 1999)'
_computing_structure_refinement 'SHELXL97 (Sheldrick, 2008)'
_computing_structure_solution 'SIR92 (Altomare <i>et al.</i>, 1994)'
_diffrn_ambient_temperature 125(2)
_diffrn_measured_fraction_theta_full 1.000
_diffrn_measured_fraction_theta_max 1.000
_diffrn_measurement_device_type 'Bruker SMART APEXII'
_diffrn_measurement_method '\f and \w'
_diffrn_radiation_monochromator graphite
_diffrn_radiation_source 'fine-focus sealed tube'
_diffrn_radiation_type MoK\a
_diffrn_radiation_wavelength 0.71073
_diffrn_reflns_av_R_equivalents 0.0463
_diffrn_reflns_av_sigmaI/netI 0.0310
_diffrn_reflns_limit_h_max 15
_diffrn_reflns_limit_h_min -15
_diffrn_reflns_limit_k_max 19
_diffrn_reflns_limit_k_min -19
_diffrn_reflns_limit_l_max 18
_diffrn_reflns_limit_l_min -18
_diffrn_reflns_number 30451
_diffrn_reflns_theta_full 25.05
_diffrn_reflns_theta_max 25.05
_diffrn_reflns_theta_min 1.80
_exptl_absorpt_coefficient_mu 1.548
_exptl_absorpt_correction_T_max 0.6373
_exptl_absorpt_correction_T_min 0.5427
_exptl_absorpt_correction_type analytical
_exptl_absorpt_process_details '(SADABS; Sheldrick, 1996)'
_exptl_crystal_colour green
_exptl_crystal_density_diffrn 1.319
_exptl_crystal_density_method 'not measured'
_exptl_crystal_description block
_exptl_crystal_F_000 1336
_exptl_crystal_size_max 0.45
_exptl_crystal_size_mid 0.38
_exptl_crystal_size_min 0.32
_refine_diff_density_max 1.541
_refine_diff_density_min -0.989
_refine_ls_extinction_method none
_refine_ls_goodness_of_fit_ref 1.245
_refine_ls_hydrogen_treatment mixed
_refine_ls_matrix_type full
_refine_ls_number_parameters 329
_refine_ls_number_reflns 5712
_refine_ls_number_restraints 0
_refine_ls_restrained_S_all 1.245
_refine_ls_R_factor_all 0.0500
_refine_ls_R_factor_gt 0.0350
_refine_ls_shift/su_max 0.000
_refine_ls_shift/su_mean 0.000
_refine_ls_structure_factor_coef Fsqd
_refine_ls_weighting_details 'calc w=1/[\s^2^(Fo^2^)+(0.0263P)^2^+9.8120P] where P=(Fo^2^+2Fc^2^)/3'
_refine_ls_weighting_scheme calc
_refine_ls_wR_factor_gt 0.0786
_refine_ls_wR_factor_ref 0.0965
_reflns_number_gt 4618
_reflns_number_total 5712
_reflns_threshold_expression I>2sigma(I)
_cod_data_source_file su2313.cif
_cod_data_source_block I
_cod_original_sg_symbol_H-M 'P 21/n'
_cod_database_code 2232460
_cod_database_fobs_code 2232460

loop_
_symmetry_equiv_pos_site_id
_symmetry_equiv_pos_as_xyz
1 x,y,z
2 1/2-x,1/2+y,1/2-z
3 -x,-y,-z
4 1/2+x,1/2-y,1/2+z

loop_
_atom_site_aniso_label
_atom_site_aniso_U_11
_atom_site_aniso_U_22
_atom_site_aniso_U_33
_atom_site_aniso_U_12
_atom_site_aniso_U_13
_atom_site_aniso_U_23
Pr1 0.02310(10) 0.01460(10) 0.02360(10) -0.00100(10) 0.00350(10) 0.00020(10)
O1 0.0259(17) 0.0199(16) 0.0330(17) -0.0011(13) 0.0044(13) -0.0017(13)
O2 0.0286(18) 0.0250(16) 0.0302(17) -0.0025(14) 0.0052(13) -0.0039(13)
O3 0.0314(18) 0.0230(17) 0.0393(19) 0.0017(14) 0.0111(14) 0.0051(14)
O4 0.0314(18) 0.0209(16) 0.0344(17) 0.0014(14) 0.0118(14) 0.0041(13)
O5 0.052(2) 0.0183(17) 0.0317(18) 0.0037(15) 0.0012(15) 0.0029(13)
O6 0.0296(17) 0.0212(15) 0.0233(15) -0.0004(13) 0.0042(12) -0.0026(12)
O7 0.0292(19) 0.0244(19) 0.043(2) -0.0015(15) 0.0027(15) 0.0018(16)
C1 0.122(7) 0.032(3) 0.058(4) -0.020(4) 0.031(4) -0.013(3)
C2 0.033(3) 0.025(2) 0.033(3) -0.003(2) 0.004(2) -0.007(2)
C3 0.055(4) 0.064(4) 0.069(4) 0.012(3) -0.012(3) -0.032(4)
C4 0.048(3) 0.044(3) 0.060(4) -0.007(3) 0.011(3) -0.022(3)
C5 0.030(3) 0.022(2) 0.025(2) -0.0015(19) -0.0001(18) 0.0026(18)
C6 0.029(3) 0.024(2) 0.041(3) -0.009(2) 0.010(2) -0.009(2)
C7 0.031(3) 0.025(2) 0.027(2) 0.000(2) 0.0048(19) 0.0040(18)
C8 0.028(2) 0.033(3) 0.038(3) -0.004(2) 0.015(2) -0.002(2)
C9 0.050(3) 0.044(3) 0.047(3) -0.003(3) 0.020(3) 0.005(3)
C10 0.035(3) 0.051(4) 0.060(4) 0.007(3) 0.012(3) 0.006(3)
C11 0.056(4) 0.048(3) 0.057(4) -0.012(3) 0.031(3) -0.020(3)
C12 0.081(5) 0.076(5) 0.050(4) -0.050(4) -0.002(3) 0.008(3)
C13 0.055(4) 0.047(3) 0.045(3) 0.009(3) 0.020(3) 0.014(3)
C14 0.058(4) 0.041(3) 0.047(3) 0.009(3) 0.015(3) 0.017(3)
C15 0.034(3) 0.027(2) 0.033(2) -0.002(2) 0.007(2) 0.003(2)
C16 0.031(2) 0.020(2) 0.027(2) -0.0025(19) -0.0010(19) -0.0018(18)
C17 0.035(3) 0.015(2) 0.034(3) 0.0027(19) 0.006(2) 0.0056(18)
C18 0.023(2) 0.023(2) 0.027(2) -0.0018(18) 0.0002(18) -0.0045(18)
C19 0.031(3) 0.019(2) 0.037(3) 0.0043(19) 0.008(2) 0.0000(19)
C20 0.044(3) 0.039(3) 0.037(3) 0.014(2) 0.008(2) 0.003(2)
C21 0.041(3) 0.028(3) 0.037(3) 0.008(2) 0.010(2) -0.003(2)
C22 0.028(3) 0.037(3) 0.062(4) 0.001(2) 0.012(2) -0.001(3)
C23 0.026(2) 0.025(2) 0.029(2) -0.0051(19) 0.0027(18) 0.0011(19)
C24 0.059(3) 0.023(2) 0.021(2) -0.004(2) 0.010(2) -0.0028(19)
C25 0.107(6) 0.041(3) 0.036(3) -0.006(3) 0.031(3) -0.001(3)
C26 0.060(4) 0.037(3) 0.042(3) 0.005(3) 0.017(3) -0.009(2)
C27 0.070(4) 0.042(3) 0.032(3) -0.014(3) -0.015(3) -0.002(2)
C28 0.039(3) 0.067(4) 0.058(4) -0.006(3) -0.003(3) 0.011(3)

loop_
_atom_site_type_symbol
_atom_site_label
_atom_site_fract_x
_atom_site_fract_y
_atom_site_fract_z
_atom_site_U_iso_or_equiv
_atom_site_thermal_displace_type
_atom_site_calc_flag
_atom_site_refinement_flags
_atom_site_occupancy
Pr Pr1 0.98360(2) 0.126560(10) 0.973610(10) 0.02030(10) Uani d . 1.000
O O1 1.1711(2) 0.10441(18) 0.9683(2) 0.0262(10) Uani d . 1.000
O O2 1.0808(2) 0.21145(18) 1.07815(19) 0.0278(10) Uani d . 1.000
O O3 1.0094(3) 0.24206(19) 0.8849(2) 0.0308(10) Uani d . 1.000
O O4 0.8519(2) 0.22213(18) 0.9949(2) 0.0284(10) Uani d . 1.000
O O5 0.9711(3) 0.07544(19) 0.8224(2) 0.0341(11) Uani d . 1.000
O O6 0.9893(2) 0.02507(18) 1.08838(18) 0.0246(9) Uani d . 1.000
O O7 0.8080(3) 0.0510(2) 0.9706(2) 0.0322(11) Uani d . 1.000
C C1 1.2114(7) 0.3914(4) 1.0976(4) 0.069(3) Uani d . 1.000
C C2 1.1907(4) 0.3149(3) 1.1468(3) 0.0303(16) Uani d . 1.000
C C3 1.2858(5) 0.2944(4) 1.2099(4) 0.064(2) Uani d . 1.000
C C4 1.0950(5) 0.3276(4) 1.1989(4) 0.0503(19) Uani d . 1.000
C C5 1.1705(4) 0.2443(3) 1.0824(3) 0.0258(14) Uani d . 1.000
C C6 1.2523(4) 0.2210(3) 1.0312(3) 0.0310(16) Uani d . 1.000
C C7 1.2507(4) 0.1533(3) 0.9784(3) 0.0275(14) Uani d . 1.000
C C8 1.3480(4) 0.1339(3) 0.9275(3) 0.0324(16) Uani d . 1.000
C C9 1.3721(5) 0.2076(3) 0.8721(4) 0.0462(17) Uani d . 1.000
C C10 1.4445(4) 0.1180(4) 0.9916(4) 0.048(2) Uani d . 1.000
C C11 1.3275(5) 0.0608(4) 0.8686(4) 0.052(2) Uani d . 1.000
C C12 1.0987(6) 0.4229(5) 0.8574(4) 0.069(3) Uani d . 1.000
C C13 1.0794(5) 0.3147(4) 0.7452(4) 0.0482(19) Uani d . 1.000
C C14 0.9372(5) 0.4167(4) 0.7546(4) 0.0481(19) Uani d . 1.000
C C15 1.0207(4) 0.3665(3) 0.8080(3) 0.0311(14) Uani d . 1.000
C C16 0.9708(4) 0.3120(3) 0.8746(3) 0.0262(12) Uani d . 1.000
C C17 0.8885(4) 0.3415(3) 0.9219(3) 0.0278(16) Uani d . 1.000
C C18 0.8339(3) 0.2971(3) 0.9793(3) 0.0244(12) Uani d . 1.000
C C19 0.7440(4) 0.3330(3) 1.0288(3) 0.0287(16) Uani d . 1.000
C C20 0.7766(4) 0.3273(3) 1.1259(3) 0.0398(17) Uani d . 1.000
C C21 0.7197(4) 0.4216(3) 1.0063(3) 0.0350(17) Uani d . 1.000
C C22 0.6450(4) 0.2819(3) 1.0081(4) 0.0419(19) Uani d . 1.000
C C23 0.9975(4) 0.0033(3) 0.8346(3) 0.0266(12) Uani d . 1.000
C C24 1.0108(4) -0.0528(3) 0.7589(3) 0.0340(14) Uani d . 1.000
C C25 1.0440(6) -0.0038(4) 0.6821(4) 0.060(2) Uani d . 1.000
C C26 1.0937(5) -0.1185(3) 0.7836(4) 0.0457(19) Uani d . 1.000
C C27 0.9012(5) -0.0911(4) 0.7371(3) 0.0490(19) Uani d . 1.000
C C28 0.7280(5) 0.0543(4) 0.9025(4) 0.055(2) Uani d . 1.000
H H1 0.815(6) 0.011(4) 0.986(4) 0.06(2) Uiso d . 1.000
H H1A 1.27320 0.38350 1.06400 0.1040 Uiso d . 1.000
H H1B 1.22520 0.43620 1.13830 0.1040 Uiso d . 1.000
H H1C 1.14910 0.40420 1.05840 0.1040 Uiso d . 1.000
H H3A 1.34880 0.28620 1.17780 0.0960 Uiso d . 1.000
H H3B 1.27080 0.24470 1.24140 0.0960 Uiso d . 1.000
H H3C 1.29870 0.33900 1.25110 0.0960 Uiso d . 1.000
H H4A 1.08170 0.27820 1.23130 0.0760 Uiso d . 1.000
H H4B 1.03260 0.34010 1.15970 0.0760 Uiso d . 1.000
H H4C 1.10900 0.37270 1.23930 0.0760 Uiso d . 1.000
H H7 1.31380 0.25440 1.03300 0.0370 Uiso c R 1.000
H H9A 1.38610 0.25480 0.90940 0.0690 Uiso d . 1.000
H H9B 1.31100 0.21870 0.83100 0.0690 Uiso d . 1.000
H H9C 1.43470 0.19620 0.84030 0.0690 Uiso d . 1.000
H H10A 1.45710 0.16530 1.02910 0.0720 Uiso d . 1.000
H H10B 1.50720 0.10800 0.95970 0.0720 Uiso d . 1.000
H H10C 1.43070 0.07050 1.02690 0.0720 Uiso d . 1.000
H H11A 1.26590 0.07160 0.82790 0.0780 Uiso d . 1.000
H H11B 1.31320 0.01320 0.90350 0.0780 Uiso d . 1.000
H H11C 1.39010 0.05070 0.83650 0.0780 Uiso d . 1.000
H H12A 1.15190 0.39080 0.89170 0.1040 Uiso d . 1.000
H H12B 1.06040 0.45740 0.89590 0.1040 Uiso d . 1.000
H H12C 1.13410 0.45680 0.81650 0.1040 Uiso d . 1.000
H H13A 1.02890 0.27850 0.71340 0.0720 Uiso d . 1.000
H H13B 1.13410 0.28240 0.77770 0.0720 Uiso d . 1.000
H H13C 1.11290 0.35000 0.70440 0.0720 Uiso d . 1.000
H H14A 0.88730 0.38030 0.72240 0.0720 Uiso d . 1.000
H H14B 0.97250 0.45100 0.71400 0.0720 Uiso d . 1.000
H H14C 0.89850 0.45070 0.79330 0.0720 Uiso d . 1.000
H H17 0.86870 0.39660 0.91360 0.0330 Uiso d . 1.000
H H20A 0.79210 0.27080 1.14150 0.0600 Uiso d . 1.000
H H20B 0.71850 0.34710 1.15860 0.0600 Uiso d . 1.000
H H20C 0.84010 0.36040 1.13970 0.0600 Uiso d . 1.000
H H21A 0.78340 0.45450 1.02020 0.0530 Uiso c R 1.000
H H21B 0.66200 0.44090 1.03980 0.0530 Uiso c R 1.000
H H21C 0.69830 0.42610 0.94440 0.0530 Uiso c R 1.000
H H22A 0.66050 0.22530 1.02300 0.0630 Uiso d . 1.000
H H22B 0.62320 0.28610 0.94630 0.0630 Uiso d . 1.000
H H22C 0.58760 0.30160 1.04170 0.0630 Uiso d . 1.000
H H25A 1.05250 -0.04010 0.63320 0.0900 Uiso d . 1.000
H H25B 1.11150 0.02370 0.69800 0.0900 Uiso d . 1.000
H H25C 0.98920 0.03660 0.66580 0.0900 Uiso d . 1.000
H H26A 1.10130 -0.15420 0.73400 0.0680 Uiso d . 1.000
H H26B 1.07040 -0.15040 0.83200 0.0680 Uiso d . 1.000
H H26C 1.16220 -0.09300 0.80070 0.0680 Uiso d . 1.000
H H27A 0.90490 -0.12820 0.68810 0.0730 Uiso d . 1.000
H H27B 0.84920 -0.04840 0.72190 0.0730 Uiso d . 1.000
H H27C 0.87960 -0.12110 0.78730 0.0730 Uiso d . 1.000
H H28A 0.66840 0.01990 0.91620 0.0820 Uiso d . 1.000
H H28B 0.75650 0.03500 0.84920 0.0820 Uiso d . 1.000
H H28C 0.70350 0.11030 0.89450 0.0820 Uiso d . 1.000

loop_
_atom_type_symbol
_atom_type_description
_atom_type_scat_dispersion_real
_atom_type_scat_dispersion_imag
_atom_type_scat_source
C C 0.0033 0.0016 'International Tables Vol C Tables 4.2.6.8 and 6.1.1.4'
H H 0.0000 0.0000 'International Tables Vol C Tables 4.2.6.8 and 6.1.1.4'
O O 0.0106 0.0060 'International Tables Vol C Tables 4.2.6.8 and 6.1.1.4'
Pr Pr -0.2180 2.8214 'International Tables Vol C Tables 4.2.6.8 and 6.1.1.4'

loop_
_geom_angle_atom_site_label_1
_geom_angle_atom_site_label_2
_geom_angle_atom_site_label_3
_geom_angle_site_symmetry_1
_geom_angle_site_symmetry_3
_geom_angle
_geom_angle_publ_flag
O1 Pr1 O2 . . 70.06(10) no
O1 Pr1 O3 . . 85.63(12) no
O1 Pr1 O4 . . 145.29(10) no
O1 Pr1 O5 . . 84.71(11) no
O1 Pr1 O6 . . 86.92(9) no
O1 Pr1 O7 . . 141.72(11) no
O1 Pr1 O6 . 3_757 72.32(9) no
O2 Pr1 O3 . . 80.73(11) no
O2 Pr1 O4 . . 80.97(10) no
O2 Pr1 O5 . . 145.64(11) no
O2 Pr1 O6 . . 85.57(10) no
O2 Pr1 O7 . . 134.20(10) no
O2 Pr1 O6 . 3_757 134.79(9) no
O3 Pr1 O4 . . 70.84(11) no
O3 Pr1 O5 . . 74.26(10) no
O3 Pr1 O6 . . 165.97(10) no
O3 Pr1 O7 . . 122.58(12) no
O3 Pr1 O6 . 3_757 120.39(10) no
O4 Pr1 O5 . . 111.61(11) no
O4 Pr1 O6 . . 110.01(10) no
O4 Pr1 O7 . . 72.82(10) no
O4 Pr1 O6 . 3_757 141.68(9) no
O5 Pr1 O6 . . 116.84(10) no
O5 Pr1 O7 . . 79.84(11) no
O5 Pr1 O6 . 3_757 49.69(9) no
O6 Pr1 O7 . . 69.75(9) no
O6 Pr1 O6 . 3_757 68.17(9) no
O6 Pr1 O7 3_757 . 70.97(9) no
Pr1 O1 C7 . . 131.4(3) no
Pr1 O2 C5 . . 134.4(3) no
Pr1 O3 C16 . . 137.5(3) no
Pr1 O4 C18 . . 138.3(3) no
Pr1 O5 C23 . . 100.6(3) no
Pr1 O6 Pr1 . 3_757 111.83(10) no
Pr1 O6 C23 . 3_757 157.6(3) no
Pr1 O6 C23 3_757 3_757 89.0(3) no
Pr1 O7 C28 . . 124.8(3) no
Pr1 O7 H1 . . 112(6) no
C28 O7 H1 . . 111(5) no
C1 C2 C3 . . 110.6(5) no
C3 C2 C4 . . 107.9(4) no
C3 C2 C5 . . 109.3(4) no
C4 C2 C5 . . 110.5(4) no
C1 C2 C4 . . 109.2(5) no
C1 C2 C5 . . 109.3(4) no
C2 C5 C6 . . 118.8(4) no
O2 C5 C2 . . 117.7(4) no
O2 C5 C6 . . 123.5(4) no
C5 C6 C7 . . 125.3(5) no
O1 C7 C8 . . 116.8(4) no
C6 C7 C8 . . 119.6(4) no
O1 C7 C6 . . 123.6(4) no
C7 C8 C11 . . 111.5(4) no
C7 C8 C9 . . 108.8(4) no
C7 C8 C10 . . 109.1(4) no
C10 C8 C11 . . 110.1(5) no
C9 C8 C11 . . 108.9(4) no
C9 C8 C10 . . 108.5(4) no
C12 C15 C14 . . 109.5(5) no
C12 C15 C16 . . 107.6(4) no
C13 C15 C16 . . 110.1(4) no
C14 C15 C16 . . 112.3(4) no
C13 C15 C14 . . 107.7(4) no
C12 C15 C13 . . 109.7(5) no
C15 C16 C17 . . 120.3(4) no
O3 C16 C15 . . 116.5(4) no
O3 C16 C17 . . 123.1(4) no
C16 C17 C18 . . 125.4(5) no
C17 C18 C19 . . 122.9(4) no
O4 C18 C17 . . 123.2(4) no
O4 C18 C19 . . 114.0(4) no
C18 C19 C22 . . 107.9(4) no
C20 C19 C21 . . 108.5(4) no
C20 C19 C22 . . 109.1(4) no
C21 C19 C22 . . 109.6(4) no
C18 C19 C21 . . 113.4(4) no
C18 C19 C20 . . 108.3(4) no
O5 C23 O6 . 3_757 120.3(4) no
O5 C23 C24 . . 120.7(4) no
O6 C23 C24 3_757 . 119.0(4) no
C23 C24 C26 . . 110.6(4) no
C23 C24 C27 . . 105.7(4) no
C25 C24 C27 . . 110.1(4) no
C26 C24 C27 . . 110.5(4) no
C25 C24 C26 . . 110.3(5) no
C23 C24 C25 . . 109.6(4) no
C2 C1 H1A . . 109.00 no
C2 C1 H1B . . 110.00 no
C2 C1 H1C . . 109.00 no
H1A C1 H1B . . 110.00 no
H1A C1 H1C . . 109.00 no
H1B C1 H1C . . 109.00 no
C2 C3 H3A . . 109.00 no
C2 C3 H3B . . 109.00 no
C2 C3 H3C . . 110.00 no
H3A C3 H3B . . 109.00 no
H3A C3 H3C . . 110.00 no
H3B C3 H3C . . 109.00 no
C2 C4 H4A . . 109.00 no
C2 C4 H4B . . 109.00 no
C2 C4 H4C . . 109.00 no
H4A C4 H4B . . 109.00 no
H4A C4 H4C . . 109.00 no
H4B C4 H4C . . 110.00 no
C5 C6 H7 . . 117.00 no
C7 C6 H7 . . 117.00 no
C8 C9 H9A . . 110.00 no
C8 C9 H9B . . 109.00 no
C8 C9 H9C . . 109.00 no
H9A C9 H9B . . 109.00 no
H9A C9 H9C . . 110.00 no
H9B C9 H9C . . 109.00 no
C8 C10 H10A . . 109.00 no
C8 C10 H10B . . 109.00 no
C8 C10 H10C . . 109.00 no
H10A C10 H10B . . 110.00 no
H10A C10 H10C . . 109.00 no
H10B C10 H10C . . 109.00 no
C8 C11 H11A . . 109.00 no
C8 C11 H11B . . 109.00 no
C8 C11 H11C . . 109.00 no
H11A C11 H11B . . 109.00 no
H11A C11 H11C . . 110.00 no
H11B C11 H11C . . 110.00 no
C15 C12 H12A . . 109.00 no
C15 C12 H12B . . 109.00 no
C15 C12 H12C . . 109.00 no
H12A C12 H12B . . 109.00 no
H12A C12 H12C . . 109.00 no
H12B C12 H12C . . 110.00 no
C15 C13 H13A . . 110.00 no
C15 C13 H13B . . 109.00 no
C15 C13 H13C . . 109.00 no
H13A C13 H13B . . 109.00 no
H13A C13 H13C . . 109.00 no
H13B C13 H13C . . 110.00 no
C15 C14 H14A . . 109.00 no
C15 C14 H14B . . 109.00 no
C15 C14 H14C . . 109.00 no
H14A C14 H14B . . 109.00 no
H14A C14 H14C . . 109.00 no
H14B C14 H14C . . 110.00 no
C16 C17 H17 . . 117.00 no
C18 C17 H17 . . 117.00 no
C19 C20 H20A . . 110.00 no
C19 C20 H20B . . 109.00 no
C19 C20 H20C . . 110.00 no
H20A C20 H20B . . 109.00 no
H20A C20 H20C . . 109.00 no
H20B C20 H20C . . 109.00 no
C19 C21 H21A . . 109.00 no
C19 C21 H21B . . 110.00 no
C19 C21 H21C . . 109.00 no
H21A C21 H21B . . 109.00 no
H21A C21 H21C . . 109.00 no
H21B C21 H21C . . 110.00 no
C19 C22 H22A . . 109.00 no
C19 C22 H22B . . 109.00 no
C19 C22 H22C . . 109.00 no
H22A C22 H22B . . 110.00 no
H22A C22 H22C . . 109.00 no
H22B C22 H22C . . 109.00 no
C24 C25 H25A . . 110.00 no
C24 C25 H25B . . 110.00 no
C24 C25 H25C . . 109.00 no
H25A C25 H25B . . 110.00 no
H25A C25 H25C . . 109.00 no
H25B C25 H25C . . 109.00 no
C24 C26 H26A . . 110.00 no
C24 C26 H26B . . 109.00 no
C24 C26 H26C . . 110.00 no
H26A C26 H26B . . 109.00 no
H26A C26 H26C . . 110.00 no
H26B C26 H26C . . 109.00 no
C24 C27 H27A . . 109.00 no
C24 C27 H27B . . 109.00 no
C24 C27 H27C . . 110.00 no
H27A C27 H27B . . 109.00 no
H27A C27 H27C . . 109.00 no
H27B C27 H27C . . 109.00 no
O7 C28 H28A . . 110.00 no
O7 C28 H28B . . 109.00 no
O7 C28 H28C . . 109.00 no
H28A C28 H28B . . 109.00 no
H28A C28 H28C . . 110.00 no
H28B C28 H28C . . 109.00 no

loop_
_geom_bond_atom_site_label_1
_geom_bond_atom_site_label_2
_geom_bond_site_symmetry_2
_geom_bond_distance
_geom_bond_publ_flag
Pr1 O1 . 2.403(3) no
Pr1 O2 . 2.408(3) no
Pr1 O3 . 2.389(3) no
Pr1 O4 . 2.334(3) no
Pr1 O5 . 2.488(3) no
Pr1 O6 . 2.443(3) no
Pr1 O7 . 2.541(4) no
Pr1 O6 3_757 2.713(3) no
O1 C7 . 1.289(6) no
O2 C5 . 1.253(6) no
O3 C16 . 1.259(6) no
O4 C18 . 1.278(6) no
O5 C23 . 1.247(6) no
O6 C23 3_757 1.283(5) no
O7 C28 . 1.406(7) no
O7 H1 . 0.71(7) no
C1 C2 . 1.509(8) no
C2 C3 . 1.528(8) no
C2 C5 . 1.544(7) no
C2 C4 . 1.519(8) no
C5 C6 . 1.404(7) no
C6 C7 . 1.385(7) no
C7 C8 . 1.544(7) no
C8 C9 . 1.534(7) no
C8 C10 . 1.536(7) no
C8 C11 . 1.524(8) no
C12 C15 . 1.520(9) no
C13 C15 . 1.530(8) no
C14 C15 . 1.534(8) no
C15 C16 . 1.541(7) no
C16 C17 . 1.404(7) no
C17 C18 . 1.378(7) no
C18 C19 . 1.537(6) no
C19 C21 . 1.530(7) no
C19 C22 . 1.522(7) no
C19 C20 . 1.535(7) no
C23 C24 . 1.516(7) no
C24 C26 . 1.536(8) no
C24 C27 . 1.535(8) no
C24 C25 . 1.526(8) no
C1 H1A . 0.9800 no
C1 H1B . 0.9800 no
C1 H1C . 0.9800 no
C3 H3A . 0.9800 no
C3 H3B . 0.9800 no
C3 H3C . 0.9800 no
C4 H4A . 0.9800 no
C4 H4B . 0.9800 no
C4 H4C . 0.9800 no
C6 H7 . 0.9500 no
C9 H9A . 0.9800 no
C9 H9B . 0.9800 no
C9 H9C . 0.9800 no
C10 H10A . 0.9800 no
C10 H10B . 0.9800 no
C10 H10C . 0.9800 no
C11 H11A . 0.9800 no
C11 H11B . 0.9800 no
C11 H11C . 0.9800 no
C12 H12A . 0.9800 no
C12 H12B . 0.9800 no
C12 H12C . 0.9800 no
C13 H13A . 0.9800 no
C13 H13B . 0.9800 no
C13 H13C . 0.9800 no
C14 H14A . 0.9800 no
C14 H14B . 0.9800 no
C14 H14C . 0.9800 no
C17 H17 . 0.9500 no
C20 H20A . 0.9800 no
C20 H20B . 0.9800 no
C20 H20C . 0.9800 no
C21 H21A . 0.9800 no
C21 H21B . 0.9800 no
C21 H21C . 0.9800 no
C22 H22A . 0.9800 no
C22 H22B . 0.9800 no
C22 H22C . 0.9800 no
C25 H25A . 0.9800 no
C25 H25B . 0.9800 no
C25 H25C . 0.9800 no
C26 H26A . 0.9800 no
C26 H26B . 0.9800 no
C26 H26C . 0.9800 no
C27 H27A . 0.9800 no
C27 H27B . 0.9800 no
C27 H27C . 0.9800 no
C28 H28A . 0.9800 no
C28 H28B . 0.9800 no
C28 H28C . 0.9800 no

loop_
_geom_hbond_atom_site_label_D
_geom_hbond_atom_site_label_H
_geom_hbond_atom_site_label_A
_geom_hbond_site_symmetry_A
_geom_hbond_distance_DH
_geom_hbond_distance_HA
_geom_hbond_distance_DA
_geom_hbond_angle_DHA
_geom_hbond_publ_flag
O7 H1 O1 3_757 0.71(7) 2.04(7) 2.741(4) 178(9) yes

loop_
_geom_torsion_atom_site_label_1
_geom_torsion_atom_site_label_2
_geom_torsion_atom_site_label_3
_geom_torsion_atom_site_label_4
_geom_torsion_site_symmetry_1
_geom_torsion_site_symmetry_2
_geom_torsion_site_symmetry_4
_geom_torsion
_geom_torsion_publ_flag
O2 Pr1 O1 C7 . . . -35.6(4) no
O3 Pr1 O1 C7 . . . 46.1(4) no
O4 Pr1 O1 C7 . . . -0.4(5) no
O5 Pr1 O1 C7 . . . 120.7(4) no
O6 Pr1 O1 C7 . . . -122.0(4) no
O7 Pr1 O1 C7 . . . -173.1(3) no
O6 Pr1 O1 C7 3_757 . . 169.9(4) no
O1 Pr1 O2 C5 . . . 29.9(4) no
O3 Pr1 O2 C5 . . . -58.8(4) no
O4 Pr1 O2 C5 . . . -130.7(4) no
O5 Pr1 O2 C5 . . . -15.4(5) no
O6 Pr1 O2 C5 . . . 118.2(4) no
O7 Pr1 O2 C5 . . . 174.1(4) no
O6 Pr1 O2 C5 3_757 . . 65.2(4) no
O1 Pr1 O3 C16 . . . -146.9(5) no
O2 Pr1 O3 C16 . . . -76.4(5) no
O4 Pr1 O3 C16 . . . 7.2(4) no
O5 Pr1 O3 C16 . . . 127.4(5) no
O7 Pr1 O3 C16 . . . 60.8(5) no
O6 Pr1 O3 C16 3_757 . . 146.6(4) no
O1 Pr1 O4 C18 . . . 34.9(5) no
O2 Pr1 O4 C18 . . . 68.2(4) no
O3 Pr1 O4 C18 . . . -15.1(4) no
O5 Pr1 O4 C18 . . . -78.6(4) no
O6 Pr1 O4 C18 . . . 150.0(4) no
O7 Pr1 O4 C18 . . . -149.9(4) no
O6 Pr1 O4 C18 3_757 . . -130.2(4) no
O1 Pr1 O5 C23 . . . 67.4(3) no
O2 Pr1 O5 C23 . . . 109.5(3) no
O3 Pr1 O5 C23 . . . 154.4(3) no
O4 Pr1 O5 C23 . . . -144.2(3) no
O6 Pr1 O5 C23 . . . -16.4(3) no
O7 Pr1 O5 C23 . . . -77.4(3) no
O6 Pr1 O5 C23 3_757 . . -3.8(3) no
O1 Pr1 O6 Pr1 . . 3_757 -72.17(11) no
O2 Pr1 O6 Pr1 . . 3_757 -142.39(11) no
O4 Pr1 O6 Pr1 . . 3_757 138.90(10) no
O5 Pr1 O6 Pr1 . . 3_757 10.32(15) no
O7 Pr1 O6 Pr1 . . 3_757 76.90(11) no
O6 Pr1 O6 Pr1 3_757 . 3_757 0.03(14) no
O1 Pr1 O6 C23 . . 3_757 85.1(7) no
O2 Pr1 O6 C23 . . 3_757 14.9(7) no
O4 Pr1 O6 C23 . . 3_757 -63.8(7) no
O5 Pr1 O6 C23 . . 3_757 167.6(7) no
O7 Pr1 O6 C23 . . 3_757 -125.8(8) no
O6 Pr1 O6 C23 3_757 . 3_757 157.3(8) no
O1 Pr1 O6 Pr1 3_757 3_757 . -93.84(12) no
O2 Pr1 O6 Pr1 3_757 3_757 . -59.01(16) no
O3 Pr1 O6 Pr1 3_757 3_757 . -167.60(12) no
O4 Pr1 O6 Pr1 3_757 3_757 . 95.03(16) no
O5 Pr1 O6 Pr1 3_757 3_757 . 167.90(17) no
O6 Pr1 O6 Pr1 3_757 3_757 . 0.03(12) no
O7 Pr1 O6 Pr1 3_757 3_757 . 75.15(11) no
O1 Pr1 O7 C28 . . . -111.4(4) no
O2 Pr1 O7 C28 . . . 131.0(4) no
O3 Pr1 O7 C28 . . . 20.2(4) no
O4 Pr1 O7 C28 . . . 73.0(4) no
O5 Pr1 O7 C28 . . . -43.6(4) no
O6 Pr1 O7 C28 . . . -167.3(4) no
O6 Pr1 O7 C28 3_757 . . -94.3(4) no
Pr1 O1 C7 C8 . . . -149.2(3) no
Pr1 O1 C7 C6 . . . 30.4(7) no
Pr1 O2 C5 C2 . . . 161.8(3) no
Pr1 O2 C5 C6 . . . -17.4(7) no
Pr1 O3 C16 C15 . . . 177.7(3) no
Pr1 O3 C16 C17 . . . -0.6(8) no
Pr1 O4 C18 C17 . . . 15.6(7) no
Pr1 O4 C18 C19 . . . -165.7(3) no
Pr1 O5 C23 O6 . . 3_757 7.1(5) no
Pr1 O5 C23 C24 . . . -175.0(4) no
Pr1 O6 C23 O5 3_757 3_757 . 152.6(5) no
Pr1 O6 C23 C24 . 3_757 . 175.6(4) no
Pr1 O6 C23 C24 3_757 3_757 . -25.4(10) no
Pr1 O6 C23 O5 . 3_757 . -6.4(5) no
C1 C2 C5 O2 . . . -116.5(6) no
C3 C2 C5 C6 . . . -58.5(6) no
C4 C2 C5 O2 . . . 3.8(6) no
C3 C2 C5 O2 . . . 122.3(5) no
C4 C2 C5 C6 . . . -177.1(5) no
C1 C2 C5 C6 . . . 62.7(6) no
O2 C5 C6 C7 . . . -8.9(8) no
C2 C5 C6 C7 . . . 171.9(5) no
C5 C6 C7 C8 . . . -178.3(4) no
C5 C6 C7 O1 . . . 2.1(8) no
O1 C7 C8 C10 . . . -118.1(5) no
O1 C7 C8 C11 . . . 3.7(6) no
O1 C7 C8 C9 . . . 123.8(5) no
C6 C7 C8 C11 . . . -175.9(5) no
C6 C7 C8 C10 . . . 62.3(6) no
C6 C7 C8 C9 . . . -55.9(6) no
C13 C15 C16 O3 . . . 20.5(6) no
C12 C15 C16 C17 . . . 79.4(6) no
C13 C15 C16 C17 . . . -161.1(5) no
C14 C15 C16 O3 . . . 140.5(5) no
C14 C15 C16 C17 . . . -41.2(6) no
C12 C15 C16 O3 . . . -99.0(5) no
C15 C16 C17 C18 . . . 176.1(4) no
O3 C16 C17 C18 . . . -5.7(8) no
C16 C17 C18 C19 . . . -179.7(4) no
C16 C17 C18 O4 . . . -1.1(8) no
C17 C18 C19 C20 . . . -119.0(5) no
C17 C18 C19 C21 . . . 1.5(6) no
C17 C18 C19 C22 . . . 123.0(5) no
O4 C18 C19 C21 . . . -177.2(4) no
O4 C18 C19 C22 . . . -55.7(5) no
O4 C18 C19 C20 . . . 62.3(5) no
O6 C23 C24 C26 3_757 . . -31.4(6) no
O6 C23 C24 C27 3_757 . . 88.2(5) no
O6 C23 C24 C25 3_757 . . -153.2(5) no
O5 C23 C24 C25 . . . 28.9(7) no
O5 C23 C24 C26 . . . 150.7(5) no
O5 C23 C24 C27 . . . -89.7(6) no
